data_4501193
loop_
_publ_author_name
'Nath, Naba K.'
'Kumar, S. Sudalai'
'Nangia, Ashwini'

_publ_section_title
;
 Neutral and Zwitterionic Polymorphs of 2-(p-Tolylamino)nicotinic Acid
;
_journal_issue 10
_journal_name_full 'Crystal Growth &amp; Design'
_journal_page_first 4594
_journal_paper_doi 10.1021/cg200853u
_journal_volume 11
_journal_year 2011
_chemical_formula_sum 'C18 H18 N4 O2'
_chemical_formula_weight 322.36
_chemical_name_systematic
; 
 ? 
;
_space_group_IT_number 19
_symmetry_cell_setting orthorhombic
_symmetry_space_group_name_Hall 'P 2ac 2ab'
_symmetry_space_group_name_H-M 'P 21 21 21'
_atom_sites_solution_hydrogens geom
_atom_sites_solution_primary direct
_atom_sites_solution_secondary difmap
_audit_creation_method SHELXL-97
_cell_angle_alpha 90.00
_cell_angle_beta 90.00
_cell_angle_gamma 90.00
_cell_formula_units_Z 4
_cell_length_a 6.8022(8)
_cell_length_b 10.4120(12)
_cell_length_c 23.206(3)
_cell_measurement_reflns_used 5370
_cell_measurement_temperature 273(2)
_cell_measurement_theta_max 25.93
_cell_measurement_theta_min 2.14
_cell_volume 1643.6(3)
_computing_cell_refinement 'Bruker SMART'
_computing_data_collection 'Bruker SMART'
_computing_data_reduction 'Bruker SAINT'
_computing_molecular_graphics 'Bruker SHELXTL'
_computing_publication_material 'Bruker SHELXTL'
_computing_structure_refinement 'Bruker SHELXTL'
_computing_structure_solution 'Bruker SHELXTL'
_diffrn_ambient_temperature 273(2)
_diffrn_measured_fraction_theta_full 1.000
_diffrn_measured_fraction_theta_max 1.000
_diffrn_radiation_monochromator graphite
_diffrn_radiation_source 'fine-focus sealed tube'
_diffrn_radiation_type MoK\a
_diffrn_radiation_wavelength 0.71073
_diffrn_reflns_av_R_equivalents 0.0395
_diffrn_reflns_av_sigmaI/netI 0.0306
_diffrn_reflns_limit_h_max 8
_diffrn_reflns_limit_h_min -8
_diffrn_reflns_limit_k_max 12
_diffrn_reflns_limit_k_min -12
_diffrn_reflns_limit_l_max 28
_diffrn_reflns_limit_l_min -28
_diffrn_reflns_number 15003
_diffrn_reflns_theta_full 25.95
_diffrn_reflns_theta_max 25.95
_diffrn_reflns_theta_min 1.76
_exptl_absorpt_coefficient_mu 0.088
_exptl_absorpt_correction_T_max 0.9921
_exptl_absorpt_correction_T_min 0.9640
_exptl_absorpt_correction_type multi-scan
_exptl_absorpt_process_details SADABS
_exptl_crystal_density_diffrn 1.303
_exptl_crystal_density_method 'not measured'
_exptl_crystal_F_000 680
_exptl_crystal_size_max 0.42
_exptl_crystal_size_mid 0.19
_exptl_crystal_size_min 0.09
_refine_diff_density_max 0.197
_refine_diff_density_min -0.194
_refine_diff_density_rms 0.044
_refine_ls_abs_structure_details 'Flack H D (1983), Acta Cryst. A39, 876-881'
_refine_ls_abs_structure_Flack 0.2(13)
_refine_ls_extinction_method none
_refine_ls_goodness_of_fit_ref 1.162
_refine_ls_hydrogen_treatment mixed
_refine_ls_matrix_type full
_refine_ls_number_parameters 234
_refine_ls_number_reflns 3220
_refine_ls_number_restraints 0
_refine_ls_restrained_S_all 1.162
_refine_ls_R_factor_all 0.0442
_refine_ls_R_factor_gt 0.0420
_refine_ls_shift/su_max 0.000
_refine_ls_shift/su_mean 0.000
_refine_ls_structure_factor_coef Fsqd
_refine_ls_weighting_details 'calc w=1/[\s^2^(Fo^2^)+(0.0406P)^2^+0.3947P] where P=(Fo^2^+2Fc^2^)/3'
_refine_ls_weighting_scheme calc
_refine_ls_wR_factor_gt 0.0928
_refine_ls_wR_factor_ref 0.0940
_reflns_number_gt 3101
_reflns_number_total 3220
_reflns_threshold_expression >2sigma(I)
_cod_data_source_file cg200853u_si_005.cif
_cod_data_source_block TNA-AP
_cod_depositor_comments
;
The following automatic conversions were performed:

'_symmetry_cell_setting' value 'Orthorhombic' changed to
'orthorhombic' according to
/home/saulius/struct/CIF-dictionaries/cif_core.dic dictionary named
'cif_core.dic' version 2.4.1 from 2010-06-29.

Automatic conversion script
Id: cif_fix_values 1715 2011-07-08 13:25:40Z adriana 
;
_cod_original_sg_symbol_H-M 'P2(1)2(1)2(1) '
_cod_database_code 4501193

loop_
_symmetry_equiv_pos_as_xyz
'x, y, z'
'-x+1/2, -y, z+1/2'
'-x, y+1/2, -z+1/2'
'x+1/2, -y+1/2, -z'

loop_
_atom_site_label
_atom_site_type_symbol
_atom_site_fract_x
_atom_site_fract_y
_atom_site_fract_z
_atom_site_U_iso_or_equiv
_atom_site_adp_type
_atom_site_occupancy
_atom_site_symmetry_multiplicity
_atom_site_calc_flag
_atom_site_refinement_flags
O2 O 0.33804(19) 0.71378(14) 0.83966(5) 0.0247(3) Uani 1 1 d .
N2 N 0.5910(2) 0.64682(16) 0.75965(7) 0.0210(3) Uani 1 1 d .
N4 N 1.0023(2) 0.83358(15) 0.86272(6) 0.0198(3) Uani 1 1 d .
O1 O 0.39745(19) 0.66011(14) 0.93042(5) 0.0258(3) Uani 1 1 d .
C3 C 0.7624(3) 0.55842(17) 0.90285(8) 0.0205(4) Uani 1 1 d .
H3 H 0.7238 0.5619 0.9413 0.025 Uiso 1 1 calc R
N1 N 0.8788(2) 0.54428(15) 0.78883(6) 0.0220(4) Uani 1 1 d .
C2 C 0.6381(3) 0.60542(17) 0.86085(8) 0.0193(4) Uani 1 1 d .
C5 C 0.9922(3) 0.50002(18) 0.83142(8) 0.0246(4) Uani 1 1 d .
H5 H 1.1118 0.4626 0.8216 0.030 Uiso 1 1 calc R
C6 C 0.7057(3) 0.59809(17) 0.80282(8) 0.0185(4) Uani 1 1 d .
N3 N 1.0620(3) 0.80956(18) 0.95955(7) 0.0266(4) Uani 1 1 d .
C7 C 0.6354(3) 0.67891(17) 0.70246(7) 0.0189(4) Uani 1 1 d .
C16 C 0.6540(3) 0.95358(18) 0.88212(8) 0.0248(4) Uani 1 1 d .
H16 H 0.5346 0.9946 0.8886 0.030 Uiso 1 1 calc R
C14 C 0.9454(3) 0.85143(17) 0.91766(8) 0.0215(4) Uani 1 1 d .
C1 C 0.4444(3) 0.66338(18) 0.87827(8) 0.0213(4) Uani 1 1 d .
C10 C 0.6882(3) 0.74968(17) 0.58660(8) 0.0219(4) Uani 1 1 d .
C12 C 0.4916(3) 0.74731(19) 0.67259(8) 0.0226(4) Uani 1 1 d .
H12 H 0.3758 0.7703 0.6913 0.027 Uiso 1 1 calc R
C15 C 0.7646(3) 0.91347(17) 0.92761(8) 0.0228(4) Uani 1 1 d .
H15 H 0.7209 0.9270 0.9651 0.027 Uiso 1 1 calc R
C17 C 0.7194(3) 0.93332(18) 0.82529(8) 0.0251(4) Uani 1 1 d .
H17 H 0.6450 0.9609 0.7940 0.030 Uiso 1 1 calc R
C8 C 0.8085(3) 0.64746(19) 0.67370(8) 0.0227(4) Uani 1 1 d .
H8 H 0.9078 0.6031 0.6927 0.027 Uiso 1 1 calc R
C11 C 0.5186(3) 0.78127(18) 0.61577(8) 0.0230(4) Uani 1 1 d .
H11 H 0.4203 0.8265 0.5967 0.028 Uiso 1 1 calc R
C18 C 0.8929(3) 0.87287(18) 0.81731(8) 0.0212(4) Uani 1 1 d .
H18 H 0.9379 0.8580 0.7801 0.025 Uiso 1 1 calc R
C4 C 0.9432(3) 0.50624(18) 0.88889(8) 0.0241(4) Uani 1 1 d .
H4 H 1.0284 0.4765 0.9173 0.029 Uiso 1 1 calc R
C9 C 0.8317(3) 0.68278(19) 0.61654(8) 0.0248(4) Uani 1 1 d .
H9 H 0.9474 0.6608 0.5976 0.030 Uiso 1 1 calc R
C13 C 0.7162(3) 0.7875(2) 0.52399(8) 0.0290(5) Uani 1 1 d .
H13A H 0.6963 0.7137 0.4999 0.044 Uiso 1 1 calc R
H13B H 0.8471 0.8197 0.5185 0.044 Uiso 1 1 calc R
H13C H 0.6228 0.8529 0.5140 0.044 Uiso 1 1 calc R
H3A H 1.025(3) 0.8186(19) 0.9962(9) 0.022(5) Uiso 1 1 d .
H2 H 0.482(4) 0.679(2) 0.7738(9) 0.030(6) Uiso 1 1 d .
H4A H 1.119(4) 0.792(2) 0.8560(10) 0.035(7) Uiso 1 1 d .
H3B H 1.169(4) 0.761(2) 0.9520(10) 0.039(7) Uiso 1 1 d .

loop_
_atom_site_aniso_label
_atom_site_aniso_U_11
_atom_site_aniso_U_22
_atom_site_aniso_U_33
_atom_site_aniso_U_23
_atom_site_aniso_U_13
_atom_site_aniso_U_12
O2 0.0188(7) 0.0377(8) 0.0177(6) 0.0007(6) 0.0009(5) 0.0029(6)
N2 0.0190(8) 0.0262(8) 0.0177(8) -0.0030(7) 0.0018(7) 0.0046(7)
N4 0.0204(8) 0.0189(8) 0.0201(7) 0.0008(6) 0.0024(7) -0.0011(7)
O1 0.0219(7) 0.0392(8) 0.0163(6) -0.0020(6) 0.0002(5) -0.0005(6)
C3 0.0262(11) 0.0181(9) 0.0173(8) 0.0004(7) 0.0012(8) -0.0039(8)
N1 0.0242(9) 0.0201(8) 0.0217(8) -0.0020(7) -0.0022(7) 0.0029(7)
C2 0.0211(9) 0.0152(8) 0.0216(9) -0.0029(7) -0.0005(8) -0.0037(7)
C5 0.0247(10) 0.0201(9) 0.0291(10) -0.0022(8) 0.0002(9) 0.0038(8)
C6 0.0179(9) 0.0152(9) 0.0224(9) -0.0016(7) -0.0027(8) -0.0023(7)
N3 0.0258(10) 0.0390(10) 0.0150(8) -0.0023(7) 0.0022(7) 0.0030(8)
C7 0.0235(10) 0.0158(8) 0.0173(8) -0.0025(7) -0.0026(8) -0.0007(7)
C16 0.0230(10) 0.0172(9) 0.0341(10) 0.0005(8) 0.0035(9) 0.0033(8)
C14 0.0247(10) 0.0187(9) 0.0210(9) -0.0026(8) 0.0002(8) -0.0059(8)
C1 0.0220(10) 0.0230(9) 0.0189(9) -0.0014(8) -0.0006(7) -0.0064(8)
C10 0.0269(10) 0.0178(9) 0.0211(9) 0.0002(8) -0.0022(8) -0.0046(8)
C12 0.0212(10) 0.0238(9) 0.0227(9) -0.0061(8) 0.0007(8) 0.0068(8)
C15 0.0278(11) 0.0188(9) 0.0219(9) -0.0031(7) 0.0048(8) -0.0026(8)
C17 0.0301(11) 0.0211(10) 0.0242(10) 0.0065(8) -0.0010(9) -0.0002(9)
C8 0.0213(10) 0.0228(10) 0.0240(9) 0.0018(8) 0.0006(8) 0.0031(8)
C11 0.0274(10) 0.0197(9) 0.0220(9) -0.0017(7) -0.0055(8) 0.0055(8)
C18 0.0279(10) 0.0182(9) 0.0174(9) 0.0020(7) 0.0014(8) -0.0045(8)
C4 0.0268(10) 0.0209(9) 0.0246(10) 0.0011(8) -0.0065(8) 0.0018(8)
C9 0.0229(10) 0.0264(10) 0.0250(10) 0.0005(8) 0.0042(8) 0.0025(8)
C13 0.0272(10) 0.0364(11) 0.0235(10) 0.0053(9) -0.0001(9) -0.0030(10)

loop_
_atom_type_symbol
_atom_type_description
_atom_type_scat_dispersion_real
_atom_type_scat_dispersion_imag
_atom_type_scat_source
C C 0.0033 0.0016 'International Tables Vol C Tables 4.2.6.8 and 6.1.1.4'
H H 0.0000 0.0000 'International Tables Vol C Tables 4.2.6.8 and 6.1.1.4'
N N 0.0061 0.0033 'International Tables Vol C Tables 4.2.6.8 and 6.1.1.4'
O O 0.0106 0.0060 'International Tables Vol C Tables 4.2.6.8 and 6.1.1.4'

loop_
_geom_angle_atom_site_label_1
_geom_angle_atom_site_label_2
_geom_angle_atom_site_label_3
_geom_angle
C6 N2 C7 131.26(18)
C6 N2 H2 110.4(14)
C7 N2 H2 116.4(14)
C14 N4 C18 122.52(17)
C14 N4 H4A 118.4(14)
C18 N4 H4A 119.0(14)
C2 C3 C4 121.24(17)
C2 C3 H3 119.4
C4 C3 H3 119.4
C5 N1 C6 118.10(16)
C3 C2 C6 116.80(17)
C3 C2 C1 119.27(16)
C6 C2 C1 123.92(16)
N1 C5 C4 124.13(19)
N1 C5 H5 117.9
C4 C5 H5 117.9
N1 C6 N2 118.53(17)
N1 C6 C2 122.23(17)
N2 C6 C2 119.24(17)
C14 N3 H3A 119.6(13)
C14 N3 H3B 121.6(15)
H3A N3 H3B 118(2)
C8 C7 C12 118.37(17)
C8 C7 N2 125.45(17)
C12 C7 N2 116.18(17)
C15 C16 C17 120.36(18)
C15 C16 H16 119.8
C17 C16 H16 119.8
N3 C14 N4 118.43(17)
N3 C14 C15 123.52(17)
N4 C14 C15 118.06(17)
O1 C1 O2 123.34(18)
O1 C1 C2 118.18(17)
O2 C1 C2 118.48(16)
C11 C10 C9 117.61(17)
C11 C10 C13 120.90(17)
C9 C10 C13 121.49(18)
C11 C12 C7 120.87(18)
C11 C12 H12 119.6
C7 C12 H12 119.6
C16 C15 C14 119.74(17)
C16 C15 H15 120.1
C14 C15 H15 120.1
C18 C17 C16 118.34(19)
C18 C17 H17 120.8
C16 C17 H17 120.8
C9 C8 C7 119.51(18)
C9 C8 H8 120.2
C7 C8 H8 120.2
C12 C11 C10 121.39(18)
C12 C11 H11 119.3
C10 C11 H11 119.3
C17 C18 N4 120.98(18)
C17 C18 H18 119.5
N4 C18 H18 119.5
C5 C4 C3 117.44(18)
C5 C4 H4 121.3
C3 C4 H4 121.3
C8 C9 C10 122.24(18)
C8 C9 H9 118.9
C10 C9 H9 118.9
C10 C13 H13A 109.5
C10 C13 H13B 109.5
H13A C13 H13B 109.5
C10 C13 H13C 109.5
H13A C13 H13C 109.5
H13B C13 H13C 109.5

loop_
_geom_bond_atom_site_label_1
_geom_bond_atom_site_label_2
_geom_bond_distance
O2 C1 1.266(2)
N2 C6 1.367(2)
N2 C7 1.402(2)
N2 H2 0.88(2)
N4 C14 1.345(2)
N4 C18 1.354(2)
N4 H4A 0.92(2)
O1 C1 1.252(2)
C3 C2 1.380(3)
C3 C4 1.383(3)
C3 H3 0.9300
N1 C5 1.336(2)
N1 C6 1.344(2)
C2 C6 1.425(3)
C2 C1 1.504(3)
C5 C4 1.376(3)
C5 H5 0.9300
N3 C14 1.329(3)
N3 H3A 0.89(2)
N3 H3B 0.90(3)
C7 C8 1.392(3)
C7 C12 1.395(3)
C16 C15 1.362(3)
C16 C17 1.408(3)
C16 H16 0.9300
C14 C15 1.408(3)
C10 C11 1.378(3)
C10 C9 1.386(3)
C10 C13 1.517(3)
C12 C11 1.378(3)
C12 H12 0.9300
C15 H15 0.9300
C17 C18 1.350(3)
C17 H17 0.9300
C8 C9 1.385(3)
C8 H8 0.9300
C11 H11 0.9300
C18 H18 0.9300
C4 H4 0.9300
C9 H9 0.9300
C13 H13A 0.9600
C13 H13B 0.9600
C13 H13C 0.9600
